data_8000251
loop_
_publ_author_name
'Bedoya-Martinez, Natalia'
'Schrode, Benedikt'
'Jones, Andrew O.F.'
'Salzillo, Tommaso'
'Ruzie, Christian'
'Demitri, Nicola'
'Geerts, Yves H.'
'Venuti, Elisabetta'
'Della Valle, Raffaele Guido'
'Zojer, Egbert'
'Resel, Roland'

_publ_contact_author_address
;
Elettra-Sincrotrone Trieste, S.S. 14 Km 163.5 in Area Science Park, 
34149 Basovizza - Trieste, Italy.
;
_publ_contact_author_email nicola.demitri@elettra.eu
_publ_contact_author_name 'Nicola Demitri'
_publ_contact_author_phone '+39 040 375 8084'
_publ_section_title
;
 DFT-assisted polymorph identification from lattice Raman fingerprinting
;
_journal_name_full 'The Journal of Physical Chemistry Letters'
_journal_page_first 3690
_journal_page_last 3395
_journal_paper_doi 10.1021/acs.jpclett.7b01634
_journal_volume 8
_journal_year 2017
_chemical_formula_moiety 'C60 H80 O4 S4'
_chemical_formula_sum 'C60 H80 O4 S4'
_chemical_formula_weight 993.48
_space_group_crystal_system monoclinic
_space_group_IT_number 14
_space_group_name_Hall '-P 2ybc'
_space_group_name_H-M_alt 'P 1 21/c 1'
_symmetry_space_group_name_Hall '-P 2ybc'
_symmetry_space_group_name_H-M 'P 1 21/c 1'
_atom_sites_solution_hydrogens geom
_atom_sites_solution_primary direct
_atom_sites_solution_secondary difmap
_cell_angle_alpha 90
_cell_angle_beta 94.18(3)
_cell_angle_gamma 90
_cell_formula_units_Z 1
_cell_length_a 31.056(6)
_cell_length_b 7.663(2)
_cell_length_c 5.996(1)
_cell_measurement_reflns_used 321
_cell_measurement_temperature 298(2)
_cell_measurement_theta_max 16.664
_cell_measurement_theta_min 1.295
_cell_volume 1423.1(5)
_computing_cell_refinement 'XDS (Kabsch, 2010)'
_computing_data_collection 'Elettra XRD1 Data Collection SW'
_computing_data_reduction 'XDS (Kabsch, 2010)'
_computing_molecular_graphics 'Ortep3 for Windows - Coot'
_computing_publication_material 'enCIFer - publCIF'
_computing_structure_refinement 'SHELXL-2016 (Sheldrick, 2015)'
_computing_structure_solution 'SHELXT (Sheldrick, 2015)'
_diffrn_ambient_temperature 298(2)
_diffrn_measured_fraction_theta_full 0.984
_diffrn_measured_fraction_theta_max 0.984
_diffrn_measurement_device_type
;
'Huber 4-circles Kappa Goniometer, Pilatus 2M detector'
;
_diffrn_measurement_method 'Rotating crystal'
_diffrn_radiation_type Synchrotron
_diffrn_radiation_wavelength 0.700
_diffrn_reflns_av_R_equivalents 0.1461
_diffrn_reflns_av_unetI/netI 0.1679
_diffrn_reflns_Laue_measured_fraction_full 0.984
_diffrn_reflns_Laue_measured_fraction_max 0.984
_diffrn_reflns_limit_h_max 25
_diffrn_reflns_limit_h_min -25
_diffrn_reflns_limit_k_max 6
_diffrn_reflns_limit_k_min -6
_diffrn_reflns_limit_l_max 4
_diffrn_reflns_limit_l_min -4
_diffrn_reflns_number 2641
_diffrn_reflns_point_group_measured_fraction_full 0.984
_diffrn_reflns_point_group_measured_fraction_max 0.984
_diffrn_reflns_theta_full 16.664
_diffrn_reflns_theta_max 16.664
_diffrn_reflns_theta_min 1.295
_diffrn_source 'Elettra Synchrotron - XRD1 BL'
_diffrn_standards_decay_% 0
_diffrn_standards_interval_count 0
_diffrn_standards_number 0
_exptl_absorpt_coefficient_mu 0.200
_exptl_absorpt_correction_T_max 0.7442
_exptl_absorpt_correction_T_min 0.4747
_exptl_absorpt_correction_type multi-scan
_exptl_absorpt_process_details 'SADABS v2012/1 (Bruker, 2012)'
_exptl_crystal_colour Colourless
_exptl_crystal_density_diffrn 1.159
_exptl_crystal_description 'Thin plates'
_exptl_crystal_F_000 536
_exptl_crystal_size_max 0.080
_exptl_crystal_size_mid 0.020
_exptl_crystal_size_min 0.010
_refine_diff_density_max 0.331
_refine_diff_density_min -0.250
_refine_diff_density_rms 0.064
_refine_ls_extinction_coef .
_refine_ls_extinction_method none
_refine_ls_goodness_of_fit_ref 1.014
_refine_ls_hydrogen_treatment constr
_refine_ls_matrix_type full
_refine_ls_number_parameters 79
_refine_ls_number_reflns 806
_refine_ls_number_restraints 0
_refine_ls_restrained_S_all 1.014
_refine_ls_R_factor_all 0.1465
_refine_ls_R_factor_gt 0.0951
_refine_ls_shift/su_max 0.000
_refine_ls_shift/su_mean 0.000
_refine_ls_structure_factor_coef Fsqd
_refine_ls_weighting_details 'w=1/[\s^2^(Fo^2^)+(0.1440P)^2^] where P=(Fo^2^+2Fc^2^)/3'
_refine_ls_weighting_scheme calc
_refine_ls_wR_factor_gt 0.2388
_refine_ls_wR_factor_ref 0.2835
_reflns_Friedel_coverage 0.000
_reflns_Friedel_fraction_full .
_reflns_Friedel_fraction_max .
_reflns_number_gt 473
_reflns_number_total 806
_reflns_threshold_expression 'I > 2\s(I)'
_cod_data_source_file jz7b01634_si_002.cif
_cod_data_source_block C8OBTBTOC8rtHB
_cod_database_code 8000251
_shelx_space_group_comment
;
The symmetry employed for this shelxl refinement is uniquely defined
by the following loop, which should always be used as a source of
symmetry information in preference to the above space-group names.
They are only intended as comments.
;
_shelx_estimated_absorpt_t_min 0.984
_shelx_estimated_absorpt_t_max 0.998

loop_
_space_group_symop_operation_xyz
'x, y, z'
'-x, y+1/2, -z+1/2'
'-x, -y, -z'
'x, -y-1/2, z-1/2'

loop_
_atom_site_label
_atom_site_type_symbol
_atom_site_fract_x
_atom_site_fract_y
_atom_site_fract_z
_atom_site_U_iso_or_equiv
_atom_site_adp_type
_atom_site_occupancy
_atom_site_site_symmetry_order
_atom_site_calc_flag
_atom_site_refinement_flags_posn
_atom_site_refinement_flags_adp
_atom_site_refinement_flags_occupancy
_atom_site_disorder_assembly
_atom_site_disorder_group
C22_1 C 0.9524(9) 0.512(4) 0.221(5) 0.294(15) Uiso 1 1 d . . . . .
H22A_1 H 0.965768 0.463868 0.095120 0.441 Uiso 1 1 calc R U . . .
H22B_1 H 0.953582 0.636972 0.214830 0.441 Uiso 1 1 calc R U . . .
H22C_1 H 0.967347 0.471761 0.356847 0.441 Uiso 1 1 calc R U . . .
C21_1 C 0.9078(7) 0.456(3) 0.214(4) 0.217(10) Uiso 1 1 d . . . . .
H21A_1 H 0.906627 0.329861 0.217410 0.261 Uiso 1 1 calc R U . . .
H21B_1 H 0.892844 0.495289 0.075207 0.261 Uiso 1 1 calc R U . . .
C20_1 C 0.8853(6) 0.530(3) 0.411(3) 0.162(7) Uiso 1 1 d . . . . .
H20A_1 H 0.900822 0.494200 0.550097 0.195 Uiso 1 1 calc R U . . .
H20B_1 H 0.885665 0.656591 0.405149 0.195 Uiso 1 1 calc R U . . .
C19_1 C 0.8395(5) 0.467(2) 0.407(3) 0.141(6) Uiso 1 1 d . . . . .
H19A_1 H 0.839539 0.340269 0.407972 0.169 Uiso 1 1 calc R U . . .
H19B_1 H 0.824289 0.504366 0.267899 0.169 Uiso 1 1 calc R U . . .
C18_1 C 0.8153(5) 0.531(2) 0.600(3) 0.127(6) Uiso 1 1 d . . . . .
H18A_1 H 0.830889 0.495056 0.738100 0.152 Uiso 1 1 calc R U . . .
H18B_1 H 0.815317 0.658067 0.597446 0.152 Uiso 1 1 calc R U . . .
C17_1 C 0.7692(5) 0.470(2) 0.603(2) 0.123(5) Uiso 1 1 d . . . . .
H17A_1 H 0.752505 0.518205 0.474205 0.147 Uiso 1 1 calc R U . . .
H17B_1 H 0.768576 0.343682 0.587980 0.147 Uiso 1 1 calc R U . . .
C16_1 C 0.7482(5) 0.519(2) 0.809(2) 0.113(5) Uiso 1 1 d . . . . .
H16A_1 H 0.764585 0.469250 0.937618 0.136 Uiso 1 1 calc R U . . .
H16B_1 H 0.749185 0.645170 0.825323 0.136 Uiso 1 1 calc R U . . .
C15_1 C 0.7025(4) 0.461(2) 0.812(2) 0.106(5) Uiso 1 1 d . . . . .
H15A_1 H 0.685153 0.516618 0.690622 0.127 Uiso 1 1 calc R U . . .
H15B_1 H 0.700745 0.335775 0.790984 0.127 Uiso 1 1 calc R U . . .
S1_1 S 0.52753(11) 0.3905(5) 0.7247(5) 0.0854(19) Uani 1 1 d . . . . .
O1_1 O 0.6869(3) 0.5082(13) 1.0216(13) 0.107(3) Uani 1 1 d . . . . .
C6_1 C 0.6435(5) 0.5079(19) 1.038(2) 0.088(4) Uiso 1 1 d . . . . .
C5_1 C 0.6128(4) 0.4387(16) 0.876(2) 0.085(4) Uiso 1 1 d . . . . .
H5_1 H 0.621399 0.385734 0.747412 0.102 Uiso 1 1 calc R U . . .
C7_1 C 0.6299(4) 0.5828(16) 1.2354(19) 0.083(4) Uiso 1 1 d . . . . .
H7_1 H 0.650297 0.626568 1.342426 0.099 Uiso 1 1 calc R U . . .
C8_1 C 0.5879(4) 0.5914(16) 1.2700(19) 0.079(4) Uiso 1 1 d . . . . .
H8_1 H 0.579510 0.635846 1.404554 0.095 Uiso 1 1 calc R U . . .
C3_1 C 0.5559(4) 0.5345(15) 1.1062(18) 0.070(4) Uiso 1 1 d . . . . .
C4_1 C 0.5700(4) 0.4518(16) 0.9145(18) 0.073(4) Uiso 1 1 d . . . . .
C2_1 C 0.5105(4) 0.5331(15) 1.0950(16) 0.074(4) Uiso 1 1 d . . . . .

loop_
_atom_site_aniso_label
_atom_site_aniso_U_11
_atom_site_aniso_U_22
_atom_site_aniso_U_33
_atom_site_aniso_U_23
_atom_site_aniso_U_13
_atom_site_aniso_U_12
S1_1 0.114(3) 0.076(3) 0.066(2) -0.0046(19) 0.0030(17) 0.003(2)
O1_1 0.108(8) 0.133(9) 0.079(6) -0.009(5) 0.000(5) 0.000(6)

loop_
_atom_type_symbol
_atom_type_description
_atom_type_scat_dispersion_real
_atom_type_scat_dispersion_imag
_atom_type_scat_source
C C 0.0030 0.0016 'International Tables Vol C Tables 4.2.6.8 and 6.1.1.4'
H H 0.0000 0.0000 'International Tables Vol C Tables 4.2.6.8 and 6.1.1.4'
O O 0.0105 0.0059 'International Tables Vol C Tables 4.2.6.8 and 6.1.1.4'
S S 0.1218 0.1208 'International Tables Vol C Tables 4.2.6.8 and 6.1.1.4'

loop_
_geom_angle_atom_site_label_1
_geom_angle_atom_site_label_2
_geom_angle_atom_site_label_3
_geom_angle
_geom_angle_site_symmetry_1
_geom_angle_site_symmetry_3
C21_1 C22_1 H22A_1 109.5 . .
C21_1 C22_1 H22B_1 109.5 . .
H22A_1 C22_1 H22B_1 109.5 . .
C21_1 C22_1 H22C_1 109.5 . .
H22A_1 C22_1 H22C_1 109.5 . .
H22B_1 C22_1 H22C_1 109.5 . .
C22_1 C21_1 C20_1 111(2) . .
C22_1 C21_1 H21A_1 109.4 . .
C20_1 C21_1 H21A_1 109.4 . .
C22_1 C21_1 H21B_1 109.4 . .
C20_1 C21_1 H21B_1 109.4 . .
H21A_1 C21_1 H21B_1 108.0 . .
C19_1 C20_1 C21_1 110.6(17) . .
C19_1 C20_1 H20A_1 109.5 . .
C21_1 C20_1 H20A_1 109.5 . .
C19_1 C20_1 H20B_1 109.5 . .
C21_1 C20_1 H20B_1 109.5 . .
H20A_1 C20_1 H20B_1 108.1 . .
C20_1 C19_1 C18_1 113.8(14) . .
C20_1 C19_1 H19A_1 108.8 . .
C18_1 C19_1 H19A_1 108.8 . .
C20_1 C19_1 H19B_1 108.8 . .
C18_1 C19_1 H19B_1 108.8 . .
H19A_1 C19_1 H19B_1 107.7 . .
C17_1 C18_1 C19_1 115.6(14) . .
C17_1 C18_1 H18A_1 108.4 . .
C19_1 C18_1 H18A_1 108.4 . .
C17_1 C18_1 H18B_1 108.4 . .
C19_1 C18_1 H18B_1 108.4 . .
H18A_1 C18_1 H18B_1 107.4 . .
C16_1 C17_1 C18_1 113.7(13) . .
C16_1 C17_1 H17A_1 108.8 . .
C18_1 C17_1 H17A_1 108.8 . .
C16_1 C17_1 H17B_1 108.8 . .
C18_1 C17_1 H17B_1 108.8 . .
H17A_1 C17_1 H17B_1 107.7 . .
C15_1 C16_1 C17_1 114.0(12) . .
C15_1 C16_1 H16A_1 108.8 . .
C17_1 C16_1 H16A_1 108.8 . .
C15_1 C16_1 H16B_1 108.8 . .
C17_1 C16_1 H16B_1 108.8 . .
H16A_1 C16_1 H16B_1 107.7 . .
O1_1 C15_1 C16_1 108.5(11) . .
O1_1 C15_1 H15A_1 110.0 . .
C16_1 C15_1 H15A_1 110.0 . .
O1_1 C15_1 H15B_1 110.0 . .
C16_1 C15_1 H15B_1 110.0 . .
H15A_1 C15_1 H15B_1 108.4 . .
C4_1 S1_1 C2_1 91.1(5) . 3_667
C6_1 O1_1 C15_1 117.8(10) . .
O1_1 C6_1 C7_1 114.8(12) . .
O1_1 C6_1 C5_1 125.1(12) . .
C7_1 C6_1 C5_1 120.1(14) . .
C4_1 C5_1 C6_1 118.3(12) . .
C4_1 C5_1 H5_1 120.9 . .
C6_1 C5_1 H5_1 120.9 . .
C8_1 C7_1 C6_1 120.3(12) . .
C8_1 C7_1 H7_1 119.8 . .
C6_1 C7_1 H7_1 119.8 . .
C7_1 C8_1 C3_1 121.4(11) . .
C7_1 C8_1 H8_1 119.3 . .
C3_1 C8_1 H8_1 119.3 . .
C2_1 C3_1 C4_1 109.0(10) . .
C2_1 C3_1 C8_1 133.3(11) . .
C4_1 C3_1 C8_1 117.6(11) . .
C5_1 C4_1 C3_1 122.1(11) . .
C5_1 C4_1 S1_1 124.7(9) . .
C3_1 C4_1 S1_1 113.0(9) . .
C2_1 C2_1 C3_1 117.3(13) 3_667 .
C2_1 C2_1 S1_1 109.5(12) 3_667 3_667
C3_1 C2_1 S1_1 133.2(8) . 3_667

loop_
_geom_bond_atom_site_label_1
_geom_bond_atom_site_label_2
_geom_bond_distance
_geom_bond_site_symmetry_2
C22_1 C21_1 1.44(3) .
C22_1 H22A_1 0.9600 .
C22_1 H22B_1 0.9600 .
C22_1 H22C_1 0.9600 .
C21_1 C20_1 1.53(2) .
C21_1 H21A_1 0.9700 .
C21_1 H21B_1 0.9700 .
C20_1 C19_1 1.50(2) .
C20_1 H20A_1 0.9700 .
C20_1 H20B_1 0.9700 .
C19_1 C18_1 1.510(18) .
C19_1 H19A_1 0.9700 .
C19_1 H19B_1 0.9700 .
C18_1 C17_1 1.510(19) .
C18_1 H18A_1 0.9700 .
C18_1 H18B_1 0.9700 .
C17_1 C16_1 1.491(16) .
C17_1 H17A_1 0.9700 .
C17_1 H17B_1 0.9700 .
C16_1 C15_1 1.486(17) .
C16_1 H16A_1 0.9700 .
C16_1 H16B_1 0.9700 .
C15_1 O1_1 1.429(14) .
C15_1 H15A_1 0.9700 .
C15_1 H15B_1 0.9700 .
S1_1 C4_1 1.741(12) .
S1_1 C2_1 1.759(12) 3_667
O1_1 C6_1 1.359(15) .
C6_1 C7_1 1.407(15) .
C6_1 C5_1 1.413(17) .
C5_1 C4_1 1.369(15) .
C5_1 H5_1 0.9300 .
C7_1 C8_1 1.339(14) .
C7_1 H7_1 0.9300 .
C8_1 C3_1 1.413(15) .
C8_1 H8_1 0.9300 .
C3_1 C2_1 1.407(14) .
C3_1 C4_1 1.409(14) .
C2_1 C2_1 1.37(2) 3_667

loop_
_geom_torsion_atom_site_label_1
_geom_torsion_atom_site_label_2
_geom_torsion_atom_site_label_3
_geom_torsion_atom_site_label_4
_geom_torsion
_geom_torsion_site_symmetry_1
_geom_torsion_site_symmetry_2
_geom_torsion_site_symmetry_3
_geom_torsion_site_symmetry_4
C22_1 C21_1 C20_1 C19_1 -178(2) . . . .
C21_1 C20_1 C19_1 C18_1 178.8(17) . . . .
C20_1 C19_1 C18_1 C17_1 -179.5(14) . . . .
C19_1 C18_1 C17_1 C16_1 173.2(14) . . . .
C18_1 C17_1 C16_1 C15_1 179.1(13) . . . .
C17_1 C16_1 C15_1 O1_1 177.0(12) . . . .
C16_1 C15_1 O1_1 C6_1 163.6(11) . . . .
C15_1 O1_1 C6_1 C7_1 -169.9(12) . . . .
C15_1 O1_1 C6_1 C5_1 10.6(19) . . . .
O1_1 C6_1 C5_1 C4_1 -178.5(12) . . . .
C7_1 C6_1 C5_1 C4_1 2.0(19) . . . .
O1_1 C6_1 C7_1 C8_1 179.4(11) . . . .
C5_1 C6_1 C7_1 C8_1 -1.0(19) . . . .
C6_1 C7_1 C8_1 C3_1 -3.3(19) . . . .
C7_1 C8_1 C3_1 C2_1 -177.8(12) . . . .
C7_1 C8_1 C3_1 C4_1 6.3(18) . . . .
C6_1 C5_1 C4_1 C3_1 1.3(18) . . . .
C6_1 C5_1 C4_1 S1_1 174.5(9) . . . .
C2_1 C3_1 C4_1 C5_1 177.9(10) . . . .
C8_1 C3_1 C4_1 C5_1 -5.3(18) . . . .
C2_1 C3_1 C4_1 S1_1 4.0(13) . . . .
C8_1 C3_1 C4_1 S1_1 -179.3(9) . . . .
C2_1 S1_1 C4_1 C5_1 -176.1(11) 3_667 . . .
C2_1 S1_1 C4_1 C3_1 -2.3(10) 3_667 . . .
C4_1 C3_1 C2_1 C2_1 -4.2(18) . . . 3_667
C8_1 C3_1 C2_1 C2_1 179.7(14) . . . 3_667
C4_1 C3_1 C2_1 S1_1 179.0(10) . . . 3_667
C8_1 C3_1 C2_1 S1_1 3(2) . . . 3_667
